data_2218824
loop_
_publ_author_name
'Singh, Udai P.'
'Aggarwal, Vaibhave'

_publ_section_title
;Hydrogen-bonding and \p--\p stacking interactions in
 tris(1,10-phenanthroline-\k^2^<i>N</i>,<i>N</i>')nickel(II)
 bis{[1-<i>tert</i>-butylimidazole-2(3<i>H</i>)-thione-\k<i>S</i>]trichloridonickelate(II)}
 acetonitrile disolvate
;
_journal_coeditor_code SU2050
_journal_issue 7
_journal_name_full 'Acta Crystallographica Section E'
_journal_page_first m935
_journal_page_last m936
_journal_paper_doi 10.1107/S1600536808018060
_journal_volume 64
_journal_year 2008
_chemical_formula_iupac '[Ni (C12 H8 N2)3] [Ni Cl3 (C7 H12 N2 S1)]2 , 2C2 H3 N'
_chemical_formula_moiety 'C36 H24 N6 Ni 2+ , 2C7 H12 Cl3 N2 Ni1 S1 - , 2C2 H3 N'
_chemical_formula_sum 'C54 H54 Cl6 N12 Ni3 S2'
_chemical_formula_weight 1324.04
_chemical_name_systematic
;
tris(1,10-phenanthroline-\k^2^N,N')nickel(II)
bis{[1-<i>tert</i>-butylimidazole-2(3H)-thione-\kS]trichloridonickelate(II)}
acetonitrile disolvate
;
_space_group_IT_number 15
_symmetry_cell_setting monoclinic
_symmetry_space_group_name_Hall '-C 2yc'
_symmetry_space_group_name_H-M 'C 1 2/c 1'
_atom_sites_solution_hydrogens geom
_atom_sites_solution_primary direct
_atom_sites_solution_secondary difmap
_audit_creation_method SHELXL97
_cell_angle_alpha 90.00
_cell_angle_beta 123.543(3)
_cell_angle_gamma 90.00
_cell_formula_units_Z 4
_cell_length_a 22.8953(15)
_cell_length_b 15.2934(10)
_cell_length_c 19.9417(19)
_cell_measurement_reflns_used 5736
_cell_measurement_temperature 298(2)
_cell_measurement_theta_max 25.07
_cell_measurement_theta_min 1.71
_cell_volume 5819.7(8)
_computing_cell_refinement 'SAINT (Bruker, 2007)'
_computing_data_collection 'APEX2 (Bruker, 2007)'
_computing_data_reduction 'SAINT (Bruker, 2007)'
_computing_molecular_graphics
;
SHELXTL (Sheldrick, 2008) and DIAMOND (Brandenburg, 1999)
;
_computing_publication_material 'SHELXL97 (Sheldrick, 2008)'
_computing_structure_refinement 'SHELXL97 (Sheldrick, 2008)'
_computing_structure_solution 'SHELXS97 (Sheldrick, 2008)'
_diffrn_ambient_temperature 298(2)
_diffrn_measured_fraction_theta_full 0.992
_diffrn_measured_fraction_theta_max 0.992
_diffrn_measurement_device_type 'Bruker Kappa APEXII CCD area-detector'
_diffrn_measurement_method '\f and \w'
_diffrn_radiation_monochromator graphite
_diffrn_radiation_source 'fine-focus sealed tube'
_diffrn_radiation_type MoK\a
_diffrn_radiation_wavelength 0.71073
_diffrn_reflns_av_R_equivalents 0.0757
_diffrn_reflns_av_sigmaI/netI 0.0479
_diffrn_reflns_limit_h_max 26
_diffrn_reflns_limit_h_min -26
_diffrn_reflns_limit_k_max 17
_diffrn_reflns_limit_k_min -17
_diffrn_reflns_limit_l_max 22
_diffrn_reflns_limit_l_min -22
_diffrn_reflns_number 30921
_diffrn_reflns_theta_full 25.07
_diffrn_reflns_theta_max 25.07
_diffrn_reflns_theta_min 1.71
_diffrn_standards_decay_% 0
_diffrn_standards_number 0
_exptl_absorpt_coefficient_mu 1.356
_exptl_absorpt_correction_T_max 0.792
_exptl_absorpt_correction_T_min 0.737
_exptl_absorpt_correction_type multi-scan
_exptl_absorpt_process_details '(SADABS; Sheldrick, 1996)'
_exptl_crystal_colour green
_exptl_crystal_density_diffrn 1.511
_exptl_crystal_density_method 'not measured'
_exptl_crystal_description block
_exptl_crystal_F_000 2720
_exptl_crystal_size_max 0.24
_exptl_crystal_size_mid 0.20
_exptl_crystal_size_min 0.18
_refine_diff_density_max 1.235
_refine_diff_density_min -0.553
_refine_ls_extinction_method none
_refine_ls_goodness_of_fit_ref 1.070
_refine_ls_hydrogen_treatment mixed
_refine_ls_matrix_type full
_refine_ls_number_parameters 370
_refine_ls_number_reflns 5178
_refine_ls_number_restraints 3
_refine_ls_restrained_S_all 1.069
_refine_ls_R_factor_all 0.0753
_refine_ls_R_factor_gt 0.0504
_refine_ls_shift/su_max_lt 0.001
_refine_ls_shift/su_mean 0.000
_refine_ls_structure_factor_coef Fsqd
_refine_ls_weighting_details 'calc w = 1/[\s^2^(Fo^2^)+(0.0987P)^2^+2.7947P] where P=(Fo^2^+2Fc^2^)/3'
_refine_ls_weighting_scheme calc
_refine_ls_wR_factor_gt 0.1376
_refine_ls_wR_factor_ref 0.1572
_reflns_number_gt 3346
_reflns_number_total 5178
_reflns_threshold_expression I>2\s(I)
_cod_data_source_file su2050.cif
_cod_data_source_block I
_cod_original_sg_symbol_H-M 'C 2/c'
_cod_database_code 2218824
_cod_database_fobs_code 2218824

loop_
_symmetry_equiv_pos_site_id
_symmetry_equiv_pos_as_xyz
1 x,y,z
2 -x,y,1/2-z
3 -x,-y,-z
4 x,-y,1/2+z
5 1/2+x,1/2+y,z
6 1/2-x,1/2+y,1/2-z
7 1/2-x,1/2-y,-z
8 1/2+x,1/2-y,1/2+z

loop_
_atom_site_aniso_label
_atom_site_aniso_U_11
_atom_site_aniso_U_22
_atom_site_aniso_U_33
_atom_site_aniso_U_12
_atom_site_aniso_U_13
_atom_site_aniso_U_23
Ni1 0.0334(5) 0.0360(5) 0.0257(5) 0.0000 0.0151(4) 0.0000
N1 0.035(2) 0.042(2) 0.028(2) 0.0003(18) 0.0168(19) -0.0034(18)
N2 0.042(2) 0.035(2) 0.034(2) -0.0035(19) 0.015(2) 0.0018(17)
N3 0.039(2) 0.042(2) 0.036(2) -0.0011(19) 0.020(2) -0.0032(18)
C8 0.035(3) 0.060(3) 0.030(3) -0.001(2) 0.015(2) -0.005(2)
C9 0.046(3) 0.081(4) 0.034(3) -0.016(3) 0.021(3) -0.019(3)
C10 0.077(4) 0.062(4) 0.055(4) -0.023(3) 0.045(4) -0.029(3)
C11 0.062(4) 0.046(3) 0.051(4) -0.010(3) 0.041(3) -0.014(3)
C12 0.043(3) 0.040(3) 0.035(3) -0.003(2) 0.028(2) -0.004(2)
C13 0.092(5) 0.039(3) 0.087(5) -0.016(3) 0.064(4) -0.015(3)
C14 0.042(3) 0.043(3) 0.057(4) 0.007(3) 0.016(3) -0.001(3)
C15 0.062(4) 0.050(4) 0.063(4) 0.008(3) 0.014(4) 0.007(3)
C16 0.069(4) 0.043(3) 0.046(4) 0.000(3) -0.003(3) 0.014(3)
C17 0.063(4) 0.039(3) 0.034(3) -0.014(3) 0.010(3) 0.005(2)
C18 0.047(3) 0.033(3) 0.035(3) -0.009(2) 0.015(3) -0.001(2)
C19 0.044(3) 0.057(3) 0.051(3) -0.001(3) 0.027(3) -0.002(3)
C20 0.053(4) 0.085(5) 0.078(5) 0.008(3) 0.047(4) 0.015(4)
C21 0.074(5) 0.091(5) 0.064(5) 0.021(4) 0.054(4) 0.018(4)
C22 0.077(4) 0.059(3) 0.051(4) 0.034(3) 0.043(3) 0.016(3)
C23 0.049(3) 0.040(3) 0.034(3) 0.014(2) 0.023(3) 0.005(2)
C24 0.105(6) 0.078(4) 0.051(4) 0.027(4) 0.054(4) 0.000(3)
C25 0.104(6) 0.059(4) 0.041(4) 0.022(4) 0.035(4) -0.005(3)
Ni2 0.0394(4) 0.0561(4) 0.0325(4) 0.0045(3) 0.0185(3) -0.0031(3)
Cl1 0.0540(9) 0.0980(12) 0.0409(8) 0.0098(8) 0.0297(7) 0.0020(7)
Cl2 0.0496(8) 0.0748(10) 0.0400(8) 0.0050(7) 0.0181(7) -0.0152(7)
Cl3 0.0476(8) 0.0590(8) 0.0495(9) -0.0008(6) 0.0254(7) 0.0015(6)
S1 0.0413(7) 0.0626(8) 0.0318(7) 0.0068(6) 0.0203(6) -0.0018(6)
N4 0.042(3) 0.053(3) 0.026(2) 0.000(2) 0.018(2) -0.0013(19)
N5 0.039(2) 0.051(2) 0.026(2) 0.0010(19) 0.019(2) 0.0021(18)
C1 0.041(3) 0.040(3) 0.027(3) -0.001(2) 0.019(2) 0.002(2)
C2 0.039(3) 0.067(4) 0.043(3) -0.004(3) 0.026(3) -0.003(3)
C3 0.051(3) 0.061(3) 0.040(3) -0.003(3) 0.030(3) 0.000(3)
C4 0.040(3) 0.065(3) 0.029(3) 0.004(3) 0.018(2) 0.006(2)
C5 0.096(6) 0.076(5) 0.040(4) -0.009(4) 0.003(4) -0.008(3)
C6 0.036(6) 0.183(16) 0.043(6) 0.002(7) 0.012(6) 0.004(9)
C7 0.080(5) 0.091(5) 0.050(4) -0.001(4) 0.029(4) 0.023(3)
C6A 0.036(6) 0.183(16) 0.043(6) 0.002(7) 0.012(6) 0.004(9)
N6 0.103(5) 0.105(5) 0.062(4) 0.008(4) 0.043(4) 0.005(4)
C26 0.088(5) 0.066(4) 0.054(4) -0.010(4) 0.045(4) -0.002(3)
C27 0.099(6) 0.080(5) 0.073(5) 0.004(4) 0.030(5) 0.006(4)

loop_
_atom_site_type_symbol
_atom_site_label
_atom_site_fract_x
_atom_site_fract_y
_atom_site_fract_z
_atom_site_U_iso_or_equiv
_atom_site_thermal_displace_type
_atom_site_calc_flag
_atom_site_refinement_flags
_atom_site_occupancy
Ni Ni1 0.00000 0.00042(5) 0.25000 0.0324(3) Uani . . 1.000
N N1 0.0571(2) 0.1054(2) 0.3259(2) 0.0353(12) Uani . . 1.000
N N2 0.0560(2) -0.0924(2) 0.3397(2) 0.0402(12) Uani . . 1.000
N N3 0.0611(2) -0.0069(3) 0.2013(2) 0.0394(12) Uani . . 1.000
C C8 0.1142(3) 0.1047(4) 0.3998(3) 0.0432(17) Uani . . 1.000
C C9 0.1465(3) 0.1812(4) 0.4422(3) 0.0543(19) Uani . . 1.000
C C10 0.1193(3) 0.2601(4) 0.4082(4) 0.060(2) Uani . . 1.000
C C11 0.0597(3) 0.2640(3) 0.3294(3) 0.048(2) Uani . . 1.000
C C12 0.0304(2) 0.1842(3) 0.2905(3) 0.0359(17) Uani . . 1.000
C C13 0.0280(3) 0.3432(4) 0.2882(4) 0.065(3) Uani . . 1.000
C C14 0.1128(3) -0.1368(3) 0.3578(3) 0.0534(19) Uani . . 1.000
C C15 0.1476(4) -0.1940(4) 0.4220(4) 0.069(2) Uani . . 1.000
C C16 0.1245(4) -0.2030(4) 0.4708(4) 0.071(2) Uani . . 1.000
C C17 0.0649(3) -0.1584(3) 0.4557(3) 0.0542(19) Uani . . 1.000
C C18 0.0313(3) -0.1036(3) 0.3870(3) 0.0424(17) Uani . . 1.000
C C19 0.1208(3) 0.0335(4) 0.2245(3) 0.0503(17) Uani . . 1.000
C C20 0.1528(3) 0.0259(4) 0.1814(4) 0.066(3) Uani . . 1.000
C C21 0.1223(4) -0.0231(5) 0.1145(4) 0.068(3) Uani . . 1.000
C C22 0.0604(3) -0.0683(4) 0.0887(4) 0.058(2) Uani . . 1.000
C C23 0.0315(3) -0.0582(3) 0.1348(3) 0.0410(17) Uani . . 1.000
C C24 0.0231(4) -0.1241(5) 0.0183(4) 0.072(3) Uani . . 1.000
C C25 -0.0359(4) -0.1657(4) -0.0022(4) 0.071(3) Uani . . 1.000
Ni Ni2 0.29979(3) 0.96924(4) 0.47969(4) 0.0434(2) Uani . . 1.000
Cl Cl1 0.25801(8) 0.97552(11) 0.55872(9) 0.0625(6) Uani . . 1.000
Cl Cl2 0.27465(7) 0.88260(10) 0.37416(8) 0.0583(5) Uani . . 1.000
Cl Cl3 0.27772(7) 1.10207(9) 0.42193(8) 0.0528(5) Uani . . 1.000
S S1 0.41282(7) 0.93790(9) 0.58439(8) 0.0452(4) Uani . . 1.000
N N4 0.4404(2) 0.8996(3) 0.4710(3) 0.0408(16) Uani . . 1.000
N N5 0.5332(2) 0.8910(3) 0.5920(2) 0.0381(12) Uani . . 1.000
C C1 0.4636(3) 0.9081(3) 0.5493(3) 0.0359(17) Uani . . 1.000
C C2 0.5514(3) 0.8728(4) 0.5376(3) 0.0479(19) Uani . . 1.000
C C3 0.4945(3) 0.8778(4) 0.4641(3) 0.0481(17) Uani . . 1.000
C C4 0.5832(3) 0.8870(4) 0.6823(3) 0.0452(17) Uani . . 1.000
C C5 0.5869(4) 0.9750(4) 0.7181(4) 0.089(3) Uani . . 1.000
C C6 0.6584(6) 0.8705(16) 0.7056(9) 0.093(6) Uani . . 0.75(3)
C C7 0.5581(4) 0.8178(5) 0.7141(4) 0.077(3) Uani . . 1.000
C C6A 0.643(2) 0.830(4) 0.695(3) 0.093(6) Uani . . 0.25(3)
N N6 0.3858(4) 0.7541(4) 0.3045(4) 0.091(3) Uani . . 1.000
C C26 0.3366(4) 0.7841(4) 0.2533(4) 0.066(3) Uani . . 1.000
C C27 0.2734(4) 0.8224(5) 0.1875(5) 0.093(3) Uani . . 1.000
H H8 0.13350 0.05120 0.42420 0.0520 Uiso calc R 1.000
H H9 0.18670 0.17810 0.49400 0.0650 Uiso calc R 1.000
H H10 0.14000 0.31130 0.43680 0.0720 Uiso calc R 1.000
H H13 0.04640 0.39620 0.31450 0.0780 Uiso calc R 1.000
H H14 0.13000 -0.12900 0.32550 0.0640 Uiso calc R 1.000
H H15 0.18620 -0.22550 0.43130 0.0830 Uiso calc R 1.000
H H16 0.14870 -0.23950 0.51540 0.0860 Uiso calc R 1.000
H H19 0.14210 0.06790 0.27070 0.0600 Uiso calc R 1.000
H H20 0.19480 0.05460 0.19920 0.0790 Uiso calc R 1.000
H H21 0.14270 -0.02700 0.08520 0.0810 Uiso calc R 1.000
H H24 0.04090 -0.13130 -0.01350 0.0870 Uiso calc R 1.000
H H25 -0.05840 -0.20020 -0.04830 0.0850 Uiso calc R 1.000
H H2 0.593(3) 0.867(3) 0.555(3) 0.036(14) Uiso . . 1.000
H H3 0.486(3) 0.868(4) 0.409(4) 0.061(16) Uiso . . 1.000
H H5A 0.59570 1.01920 0.69050 0.1340 Uiso calc R 1.000
H H5B 0.62410 0.97510 0.77410 0.1340 Uiso calc R 1.000
H H4 0.397(3) 0.897(3) 0.435(3) 0.039(15) Uiso . . 1.000
H H6A 0.67440 0.92000 0.69040 0.1380 Uiso calc . 0.75(3)
H H6B 0.65930 0.81930 0.67830 0.1380 Uiso calc . 0.75(3)
H H6C 0.68860 0.86190 0.76270 0.1380 Uiso calc . 0.75(3)
H H7A 0.50960 0.82750 0.69350 0.1160 Uiso calc R 1.000
H H7B 0.58520 0.82040 0.77180 0.1160 Uiso calc R 1.000
H H7C 0.56360 0.76130 0.69730 0.1160 Uiso calc R 1.000
H H5C 0.54330 0.98700 0.71250 0.1340 Uiso calc R 1.000
H H6A1 0.66990 0.86260 0.67940 0.1380 Uiso calc . 0.25(3)
H H6A2 0.62430 0.77870 0.66220 0.1380 Uiso calc . 0.25(3)
H H6A3 0.67260 0.81410 0.75030 0.1380 Uiso calc . 0.25(3)
H H27A 0.24970 0.85310 0.20790 0.1400 Uiso calc R 1.000
H H27B 0.24340 0.77720 0.15140 0.1400 Uiso calc R 1.000
H H27C 0.28470 0.86250 0.15930 0.1400 Uiso calc R 1.000

loop_
_atom_type_symbol
_atom_type_description
_atom_type_scat_dispersion_real
_atom_type_scat_dispersion_imag
_atom_type_scat_source
C C 0.0033 0.0016 'International Tables Vol C Tables 4.2.6.8 and 6.1.1.4'
H H 0.0000 0.0000 'International Tables Vol C Tables 4.2.6.8 and 6.1.1.4'
N N 0.0061 0.0033 'International Tables Vol C Tables 4.2.6.8 and 6.1.1.4'
O O 0.0106 0.0060 'International Tables Vol C Tables 4.2.6.8 and 6.1.1.4'
Cl Cl 0.1484 0.1585 'International Tables Vol C Tables 4.2.6.8 and 6.1.1.4'
Co Co 0.3494 0.9721 'International Tables Vol C Tables 4.2.6.8 and 6.1.1.4'

loop_
_geom_angle_atom_site_label_1
_geom_angle_atom_site_label_2
_geom_angle_atom_site_label_3
_geom_angle_site_symmetry_1
_geom_angle_site_symmetry_3
_geom_angle
_geom_angle_publ_flag
N1 Ni1 N2 . . 93.42(13) no
N1 Ni1 N3 . . 93.77(18) no
N1 Ni1 N1 . 2_555 79.98(13) no
N1 Ni1 N2 . 2_555 170.55(15) no
N1 Ni1 N3 . 2_555 90.91(18) no
N2 Ni1 N3 . . 96.30(18) no
N1 Ni1 N2 2_555 . 170.55(15) no
N2 Ni1 N2 . 2_555 93.90(13) no
N2 Ni1 N3 . 2_555 79.49(18) no
N1 Ni1 N3 2_555 . 90.91(18) no
N2 Ni1 N3 2_555 . 79.49(18) no
N3 Ni1 N3 . 2_555 173.89(18) no
N1 Ni1 N2 2_555 2_555 93.42(13) no
N1 Ni1 N3 2_555 2_555 93.77(18) no
N2 Ni1 N3 2_555 2_555 96.30(18) no
Cl1 Ni2 Cl2 . . 133.14(7) no
Cl1 Ni2 Cl3 . . 104.92(7) no
Cl1 Ni2 S1 . . 94.21(6) no
Cl2 Ni2 Cl3 . . 100.47(6) no
Cl2 Ni2 S1 . . 107.47(6) no
Cl3 Ni2 S1 . . 118.25(6) no
Ni2 S1 C1 . . 111.11(19) no
Ni1 N1 C8 . . 129.5(3) no
Ni1 N1 C12 . . 112.5(3) no
C8 N1 C12 . . 118.0(4) no
C14 N2 C18 . . 118.0(4) no
Ni1 N2 C18 . . 112.9(4) no
Ni1 N2 C14 . . 128.9(4) no
Ni1 N3 C19 . . 129.3(4) no
C19 N3 C23 . . 118.1(5) no
Ni1 N3 C23 . . 112.5(4) no
C1 N4 C3 . . 110.0(5) no
C2 N5 C4 . . 124.5(5) no
C1 N5 C2 . . 107.7(4) no
C1 N5 C4 . . 127.7(5) no
C1 N4 H4 . . 121(5) no
C3 N4 H4 . . 128(5) no
N1 C8 C9 . . 122.4(5) no
C8 C9 C10 . . 120.1(5) no
C9 C10 C11 . . 119.5(5) no
C10 C11 C12 . . 117.1(5) no
C12 C11 C13 . . 119.2(5) no
C10 C11 C13 . . 123.7(5) no
N1 C12 C12 . 2_555 117.6(4) no
N1 C12 C11 . . 123.0(5) no
C11 C12 C12 . 2_555 119.5(4) no
C11 C13 C13 . 2_555 121.3(6) no
N2 C14 C15 . . 123.5(7) no
C14 C15 C16 . . 118.6(8) no
C15 C16 C17 . . 121.3(6) no
C16 C17 C18 . . 116.1(6) no
C18 C17 C25 . 2_555 118.7(6) no
C16 C17 C25 . 2_555 125.2(5) no
N2 C18 C23 . 2_555 117.6(4) no
N2 C18 C17 . . 122.5(6) no
C17 C18 C23 . 2_555 119.9(6) no
N3 C19 C20 . . 122.1(5) no
C19 C20 C21 . . 119.5(7) no
C20 C21 C22 . . 120.5(8) no
C21 C22 C23 . . 117.0(6) no
C21 C22 C24 . . 125.7(8) no
C23 C22 C24 . . 117.3(7) no
N3 C23 C18 . 2_555 116.9(6) no
C18 C23 C22 2_555 . 120.3(5) no
N3 C23 C22 . . 122.8(6) no
C22 C24 C25 . . 122.1(8) no
C17 C25 C24 2_555 . 121.6(6) no
N1 C8 H8 . . 119.00 no
C9 C8 H8 . . 119.00 no
C10 C9 H9 . . 120.00 no
C8 C9 H9 . . 120.00 no
C11 C10 H10 . . 120.00 no
C9 C10 H10 . . 120.00 no
C13 C13 H13 2_555 . 119.00 no
C11 C13 H13 . . 119.00 no
N2 C14 H14 . . 118.00 no
C15 C14 H14 . . 118.00 no
C14 C15 H15 . . 121.00 no
C16 C15 H15 . . 121.00 no
C17 C16 H16 . . 120.00 no
C15 C16 H16 . . 119.00 no
N3 C19 H19 . . 119.00 no
C20 C19 H19 . . 119.00 no
C19 C20 H20 . . 120.00 no
C21 C20 H20 . . 120.00 no
C20 C21 H21 . . 120.00 no
C22 C21 H21 . . 120.00 no
C25 C24 H24 . . 119.00 no
C22 C24 H24 . . 119.00 no
C24 C25 H25 . . 119.00 no
C17 C25 H25 2_555 . 119.00 no
N4 C1 N5 . . 106.5(6) no
S1 C1 N5 . . 128.4(4) no
S1 C1 N4 . . 125.1(5) no
N5 C2 C3 . . 108.5(6) no
N4 C3 C2 . . 107.3(6) no
N5 C4 C6 . . 110.6(7) no
N5 C4 C5 . . 109.7(5) no
C5 C4 C6 . . 104.1(10) no
C5 C4 C7 . . 111.4(6) no
C5 C4 C6A . . 129(2) no
C6 C4 C7 . . 112.5(10) no
C6A C4 C7 . . 93(2) no
N5 C4 C7 . . 108.5(5) no
N5 C4 C6A . . 104.0(19) no
N5 C2 H2 . . 118(4) no
C3 C2 H2 . . 133(4) no
N4 C3 H3 . . 120(4) no
C2 C3 H3 . . 132(4) no
C4 C5 H5A . . 109.00 no
C4 C5 H5B . . 110.00 no
C4 C5 H5C . . 110.00 no
H5A C5 H5B . . 109.00 no
H5A C5 H5C . . 109.00 no
H5B C5 H5C . . 109.00 no
C4 C6 H6A . . 110.00 no
C4 C6 H6B . . 110.00 no
C4 C6 H6C . . 109.00 no
H6A C6 H6B . . 109.00 no
H6A C6 H6C . . 109.00 no
H6B C6 H6C . . 109.00 no
C4 C6A H6A2 . . 110.00 no
C4 C6A H6A3 . . 110.00 no
H6A1 C6A H6A2 . . 109.00 no
H6A1 C6A H6A3 . . 109.00 no
H6A2 C6A H6A3 . . 110.00 no
C4 C6A H6A1 . . 109.00 no
H7B C7 H7C . . 109.00 no
C4 C7 H7A . . 109.00 no
C4 C7 H7B . . 109.00 no
C4 C7 H7C . . 109.00 no
H7A C7 H7B . . 110.00 no
H7A C7 H7C . . 110.00 no
N6 C26 C27 . . 179.9(12) no
C26 C27 H27A . . 109.00 no
C26 C27 H27B . . 110.00 no
C26 C27 H27C . . 110.00 no
H27A C27 H27B . . 109.00 no
H27A C27 H27C . . 110.00 no
H27B C27 H27C . . 109.00 no

loop_
_geom_bond_atom_site_label_1
_geom_bond_atom_site_label_2
_geom_bond_site_symmetry_2
_geom_bond_distance
_geom_bond_publ_flag
Ni1 N1 . 2.095(3) no
Ni1 N2 . 2.079(3) no
Ni1 N3 . 2.101(5) no
Ni1 N1 2_555 2.095(3) no
Ni1 N2 2_555 2.079(3) no
Ni1 N3 2_555 2.101(5) no
Ni2 Cl2 . 2.2753(16) no
Ni2 Cl3 . 2.2507(15) no
Ni2 S1 . 2.3054(17) no
Ni2 Cl1 . 2.253(2) no
S1 C1 . 1.717(7) no
N1 C8 . 1.324(7) no
N1 C12 . 1.359(6) no
N2 C18 . 1.352(8) no
N2 C14 . 1.328(8) no
N3 C23 . 1.357(6) no
N3 C19 . 1.329(9) no
N4 C1 . 1.349(7) no
N4 C3 . 1.361(9) no
N5 C1 . 1.354(8) no
N5 C2 . 1.388(8) no
N5 C4 . 1.510(6) no
N4 H4 . 0.85(6) no
N6 C26 . 1.118(11) no
C8 C9 . 1.393(8) no
C9 C10 . 1.355(9) no
C10 C11 . 1.402(9) no
C11 C12 . 1.402(7) no
C11 C13 . 1.418(8) no
C12 C12 2_555 1.436(7) no
C13 C13 2_555 1.344(10) no
C14 C15 . 1.383(8) no
C15 C16 . 1.347(13) no
C16 C17 . 1.401(12) no
C17 C18 . 1.417(7) no
C17 C25 2_555 1.412(12) no
C18 C23 2_555 1.431(10) no
C19 C20 . 1.409(10) no
C20 C21 . 1.341(10) no
C21 C22 . 1.395(12) no
C22 C24 . 1.450(10) no
C22 C23 . 1.407(10) no
C24 C25 . 1.337(13) no
C8 H8 . 0.9300 no
C9 H9 . 0.9300 no
C10 H10 . 0.9300 no
C13 H13 . 0.9300 no
C14 H14 . 0.9300 no
C15 H15 . 0.9300 no
C16 H16 . 0.9300 no
C19 H19 . 0.9300 no
C20 H20 . 0.9300 no
C21 H21 . 0.9300 no
C24 H24 . 0.9300 no
C25 H25 . 0.9300 no
C2 C3 . 1.320(8) no
C4 C5 . 1.504(9) no
C4 C6A . 1.52(6) no
C4 C6 . 1.536(19) no
C4 C7 . 1.502(11) no
C2 H2 . 0.82(7) no
C3 H3 . 1.02(7) no
C5 H5A . 0.9600 no
C5 H5B . 0.9600 no
C5 H5C . 0.9600 no
C6 H6A . 0.9600 no
C6 H6B . 0.9600 no
C6 H6C . 0.9600 no
C6A H6A2 . 0.9600 no
C6A H6A3 . 0.9500 no
C6A H6A1 . 0.9700 no
C7 H7B . 0.9600 no
C7 H7C . 0.9600 no
C7 H7A . 0.9600 no
C26 C27 . 1.435(12) no
C27 H27A . 0.9600 no
C27 H27B . 0.9600 no
C27 H27C . 0.9600 no

loop_
_geom_hbond_atom_site_label_D
_geom_hbond_atom_site_label_H
_geom_hbond_atom_site_label_A
_geom_hbond_site_symmetry_A
_geom_hbond_distance_DH
_geom_hbond_distance_HA
_geom_hbond_distance_DA
_geom_hbond_angle_DHA
_geom_hbond_publ_flag
N4 H4 Cl2 . 0.85(6) 2.37(7) 3.178(6) 160(6) yes
C2 H2 Cl3 3_676 0.82(7) 2.77(7) 3.552(8) 160(4) yes
C5 H5C S1 . 0.96 2.75 3.402(9) 126 yes
C7 H7A S1 . 0.96 2.68 3.409(8) 133 yes
C10 H10 Cl3 7_566 0.93 2.72 3.557(7) 151 yes
C25 H25 N6 8_454 0.93 2.60 3.502(9) 162 yes

loop_
_geom_torsion_atom_site_label_1
_geom_torsion_atom_site_label_2
_geom_torsion_atom_site_label_3
_geom_torsion_atom_site_label_4
_geom_torsion_site_symmetry_1
_geom_torsion_site_symmetry_3
_geom_torsion_site_symmetry_4
_geom_torsion
_geom_torsion_publ_flag
N2 Ni1 N1 C8 . . . 8.6(6) no
N3 Ni1 N1 C8 . . . -87.9(6) no
N1 Ni1 N1 C8 2_555 . . -178.2(6) no
N3 Ni1 N1 C8 2_555 . . 88.2(6) no
N2 Ni1 N1 C12 . . . -173.1(4) no
N3 Ni1 N1 C12 . . . 90.3(4) no
N1 Ni1 N1 C12 2_555 . . 0.1(4) no
N3 Ni1 N1 C12 2_555 . . -93.6(4) no
N1 Ni1 N2 C14 . . . -92.3(4) no
N3 Ni1 N2 C14 . . . 1.9(4) no
N2 Ni1 N2 C14 2_555 . . 81.7(4) no
N3 Ni1 N2 C14 2_555 . . 177.4(4) no
N1 Ni1 N2 C18 . . . 84.0(3) no
N3 Ni1 N2 C18 . . . 178.2(3) no
N2 Ni1 N2 C18 2_555 . . -102.0(3) no
N3 Ni1 N2 C18 2_555 . . -6.3(3) no
N1 Ni1 N3 C19 . . . 9.7(5) no
N2 Ni1 N3 C19 . . . -84.2(5) no
N1 Ni1 N3 C19 2_555 . . 89.7(5) no
N2 Ni1 N3 C19 2_555 . . -177.0(5) no
N1 Ni1 N3 C23 . . . -167.3(3) no
N2 Ni1 N3 C23 . . . 98.9(3) no
N1 Ni1 N3 C23 2_555 . . -87.3(3) no
N2 Ni1 N3 C23 2_555 . . 6.1(3) no
Cl3 Ni2 S1 C1 . . . -81.0(2) no
Cl1 Ni2 S1 C1 . . . 169.56(19) no
Cl2 Ni2 S1 C1 . . . 31.7(2) no
Ni2 S1 C1 N4 . . . -3.1(5) no
Ni2 S1 C1 N5 . . . 175.0(4) no
Ni1 N1 C8 C9 . . . 179.3(5) no
C8 N1 C12 C12 . . 2_555 178.3(6) no
Ni1 N1 C12 C11 . . . -180.0(5) no
C12 N1 C8 C9 . . . 1.1(10) no
Ni1 N1 C12 C12 . . 2_555 -0.2(6) no
C8 N1 C12 C11 . . . -1.5(9) no
Ni1 N2 C18 C23 . . 2_555 5.6(5) no
C14 N2 C18 C17 . . . 2.0(7) no
Ni1 N2 C18 C17 . . . -174.8(4) no
Ni1 N2 C14 C15 . . . 176.6(4) no
C14 N2 C18 C23 . . 2_555 -177.6(4) no
C18 N2 C14 C15 . . . 0.4(7) no
Ni1 N3 C19 C20 . . . -175.5(4) no
C23 N3 C19 C20 . . . 1.3(8) no
C19 N3 C23 C22 . . . -1.7(8) no
Ni1 N3 C23 C18 . . 2_555 -5.0(6) no
C19 N3 C23 C18 . . 2_555 177.6(5) no
Ni1 N3 C23 C22 . . . 175.6(4) no
C3 N4 C1 N5 . . . -0.3(6) no
C3 N4 C1 S1 . . . 178.2(4) no
C1 N4 C3 C2 . . . -0.1(7) no
C4 N5 C1 S1 . . . 5.2(8) no
C1 N5 C4 C5 . . . -62.7(8) no
C1 N5 C2 C3 . . . -0.6(7) no
C4 N5 C2 C3 . . . 176.5(5) no
C2 N5 C1 N4 . . . 0.5(6) no
C2 N5 C4 C7 . . . -117.4(7) no
C1 N5 C4 C7 . . . 59.2(8) no
C4 N5 C1 N4 . . . -176.5(5) no
C2 N5 C1 S1 . . . -177.8(4) no
C2 N5 C4 C5 . . . 120.8(7) no
C1 N5 C4 C6 . . . -176.9(11) no
C2 N5 C4 C6 . . . 6.5(12) no
N1 C8 C9 C10 . . . 0.5(11) no
C8 C9 C10 C11 . . . -1.8(11) no
C9 C10 C11 C12 . . . 1.4(11) no
C9 C10 C11 C13 . . . -179.0(7) no
C12 C11 C13 C13 . . 2_555 -2.3(11) no
C10 C11 C12 N1 . . . 0.2(10) no
C13 C11 C12 C12 . . 2_555 0.9(10) no
C10 C11 C12 C12 . . 2_555 -179.6(6) no
C13 C11 C12 N1 . . . -179.4(6) no
C10 C11 C13 C13 . . 2_555 178.1(8) no
N1 C12 C12 C11 . 2_555 2_555 -180.0(6) no
C11 C12 C12 N1 . 2_555 2_555 -180.0(6) no
N1 C12 C12 N1 . 2_555 2_555 0.3(8) no
C11 C12 C12 C11 . 2_555 2_555 -0.2(9) no
C11 C13 C13 C11 . 2_555 2_555 3.1(12) no
N2 C14 C15 C16 . . . -2.6(9) no
C14 C15 C16 C17 . . . 2.5(10) no
C15 C16 C17 C25 . . 2_555 178.2(6) no
C15 C16 C17 C18 . . . -0.4(9) no
C18 C17 C25 C24 . 2_555 2_555 1.8(9) no
C16 C17 C25 C24 . 2_555 2_555 -176.8(7) no
C16 C17 C18 C23 . . 2_555 177.6(5) no
C25 C17 C18 N2 2_555 . . 179.4(5) no
C25 C17 C18 C23 2_555 . 2_555 -1.1(8) no
C16 C17 C18 N2 . . . -1.9(8) no
C17 C18 C23 C22 . 2_555 2_555 -0.5(8) no
N2 C18 C23 N3 . 2_555 2_555 -0.4(7) no
C17 C18 C23 N3 . 2_555 2_555 -179.9(5) no
N2 C18 C23 C22 . 2_555 2_555 179.0(5) no
N3 C19 C20 C21 . . . 0.4(10) no
C19 C20 C21 C22 . . . -1.8(10) no
C20 C21 C22 C24 . . . -179.1(7) no
C20 C21 C22 C23 . . . 1.4(10) no
C24 C22 C23 C18 . . 2_555 1.5(8) no
C21 C22 C23 N3 . . . 0.4(9) no
C24 C22 C23 N3 . . . -179.2(5) no
C23 C22 C24 C25 . . . -0.9(10) no
C21 C22 C24 C25 . . . 179.6(7) no
C21 C22 C23 C18 . . 2_555 -179.0(6) no
C22 C24 C25 C17 . . 2_555 -0.8(11) no
N5 C2 C3 N4 . . . 0.5(7) no
